data_7005698
loop_
_publ_author_name
'Dickie, Diane A.'
'Lee, Peter T. K.'
'Labeodan, Ojisamola A.'
'Schatte, Gabriele'
'Weinberg, Noham'
'Lewis, Andrew R.'
'Bernard, Guy M.'
'Wasylishen, Roderick E.'
'Clyburne, Jason A. C.'

_publ_section_title
;
 Flexible coordination of the carboxylate ligand in tin(II) amides and
 a 1,3-diaza-2,4-distannacyclobutanediyl.
;
_journal_issue 27
_journal_name_full 'Dalton transactions (Cambridge, England : 2003)'
_journal_page_first 2862
_journal_page_last 2869
_journal_paper_doi 10.1039/b704588c
_journal_year 2007
_chemical_formula_sum 'C66 H94 Cl4 N2 O4 Si4 Sn2'
_chemical_formula_weight 1470.97
_chemical_name_systematic
;
?
;
_space_group_IT_number 2
_symmetry_cell_setting triclinic
_symmetry_space_group_name_Hall '-P 1'
_symmetry_space_group_name_H-M 'P -1'
_atom_sites_solution_hydrogens geom
_atom_sites_solution_primary direct
_atom_sites_solution_secondary difmap
_audit_creation_method SHELXL-97
_cell_angle_alpha 67.446(3)
_cell_angle_beta 65.690(2)
_cell_angle_gamma 76.473(3)
_cell_formula_units_Z 1
_cell_length_a 11.8023(6)
_cell_length_b 12.5695(9)
_cell_length_c 14.2170(10)
_cell_measurement_temperature 150(2)
_cell_volume 1767.8(2)
_computing_cell_refinement 'Bruker XSCANS'
_computing_data_collection 'Bruker XSCANS'
_computing_data_reduction 'Bruker SHELXTL'
_computing_molecular_graphics 'Bruker SHELXTL'
_computing_publication_material 'Bruker SHELXTL'
_computing_structure_refinement 'SHELXL-97 (Sheldrick, 1997)'
_computing_structure_solution 'SHELXS-97 (Sheldrick, 1990)'
_diffrn_ambient_temperature 150(2)
_diffrn_measured_fraction_theta_full 0.995
_diffrn_measured_fraction_theta_max 0.995
_diffrn_measurement_device_type 'Bruker P4'
_diffrn_measurement_method '\w scans'
_diffrn_radiation_monochromator graphite
_diffrn_radiation_source 'fine-focus sealed tube'
_diffrn_radiation_type MoK\a
_diffrn_radiation_wavelength 0.71073
_diffrn_reflns_av_R_equivalents 0.0291
_diffrn_reflns_av_sigmaI/netI 0.0391
_diffrn_reflns_limit_h_max 14
_diffrn_reflns_limit_h_min -14
_diffrn_reflns_limit_k_max 14
_diffrn_reflns_limit_k_min -14
_diffrn_reflns_limit_l_max 16
_diffrn_reflns_limit_l_min -16
_diffrn_reflns_number 9647
_diffrn_reflns_theta_full 25.00
_diffrn_reflns_theta_max 25.00
_diffrn_reflns_theta_min 1.76
_exptl_absorpt_coefficient_mu 0.971
_exptl_absorpt_correction_type none
_exptl_crystal_colour colourless
_exptl_crystal_density_diffrn 1.382
_exptl_crystal_density_method 'not measured'
_exptl_crystal_F_000 760
_exptl_crystal_size_max 0.40
_exptl_crystal_size_mid 0.30
_exptl_crystal_size_min 0.125
_refine_diff_density_max 1.861
_refine_diff_density_min -2.046
_refine_diff_density_rms 0.148
_refine_ls_extinction_method none
_refine_ls_goodness_of_fit_ref 1.060
_refine_ls_hydrogen_treatment constr
_refine_ls_matrix_type full
_refine_ls_number_parameters 370
_refine_ls_number_reflns 6182
_refine_ls_number_restraints 0
_refine_ls_restrained_S_all 1.060
_refine_ls_R_factor_all 0.0701
_refine_ls_R_factor_gt 0.0635
_refine_ls_shift/su_max 0.001
_refine_ls_shift/su_mean 0.000
_refine_ls_structure_factor_coef Fsqd
_refine_ls_weighting_details 'calc w=1/[\s^2^(Fo^2^)+(0.0940P)^2^+10.5254P] where P=(Fo^2^+2Fc^2^)/3'
_refine_ls_weighting_scheme calc
_refine_ls_wR_factor_gt 0.1723
_refine_ls_wR_factor_ref 0.1769
_reflns_number_gt 5588
_reflns_number_total 6182
_reflns_threshold_expression >2sigma(I)
_cod_data_source_file b704588c.txt
_cod_data_source_block 6
_cod_depositor_comments
;
The following automatic conversions were performed:
'_symmetry_cell_setting' value 'Triclinic' changed to 'triclinic'
according to '/home/saulius/struct/CIF-dictionaries/cif_core.dic'
dictionary named 'cif_core.dic' version 2.4.1 from 2010-06-29.

Automatic conversion script
Id: cif_fix_enum 1527 2010-12-29 10:47:43Z saulius 
;
_cod_original_sg_symbol_H-M P-1
_cod_database_code 7005698

loop_
_symmetry_equiv_pos_as_xyz
'x, y, z'
'-x, -y, -z'

loop_
_atom_site_label
_atom_site_type_symbol
_atom_site_fract_x
_atom_site_fract_y
_atom_site_fract_z
_atom_site_U_iso_or_equiv
_atom_site_adp_type
_atom_site_occupancy
_atom_site_symmetry_multiplicity
_atom_site_calc_flag
_atom_site_refinement_flags
_atom_site_disorder_assembly
_atom_site_disorder_group
Sn1 Sn 0.15758(4) 0.93555(3) -0.13115(3) 0.02711(16) Uani 1 1 d . . .
Si1 Si 0.21159(16) 0.82028(14) -0.31643(13) 0.0297(4) Uani 1 1 d . . .
Si2 Si -0.04900(15) 0.93233(14) -0.23794(14) 0.0295(4) Uani 1 1 d . . .
O1 O 0.0256(4) 0.8220(3) 0.0201(3) 0.0297(9) Uani 1 1 d . . .
O2 O 0.0313(4) 1.0962(3) -0.1493(3) 0.0313(9) Uani 1 1 d . . .
N1 N 0.0991(5) 0.8912(4) -0.2307(4) 0.0278(10) Uani 1 1 d . . .
C1 C -0.0061(5) 0.8177(5) 0.1173(5) 0.0254(12) Uani 1 1 d . . .
C2 C -0.0164(5) 0.6998(5) 0.2052(5) 0.0256(11) Uani 1 1 d . . .
C3 C -0.1320(5) 0.6714(5) 0.2891(5) 0.0275(12) Uani 1 1 d . . .
C4 C -0.1392(6) 0.5662(5) 0.3733(5) 0.0299(12) Uani 1 1 d . . .
H4A H -0.2176 0.5474 0.4299 0.036 Uiso 1 1 calc R . .
C5 C -0.0344(6) 0.4879(5) 0.3765(5) 0.0297(12) Uani 1 1 d . . .
C6 C 0.0782(6) 0.5164(5) 0.2908(5) 0.0304(13) Uani 1 1 d . . .
H6A H 0.1502 0.4634 0.2914 0.037 Uiso 1 1 calc R . .
C7 C 0.0893(6) 0.6206(5) 0.2034(5) 0.0278(12) Uani 1 1 d . . .
C8 C -0.0435(6) 0.3762(5) 0.4697(5) 0.0356(14) Uani 1 1 d . . .
H8A H 0.0386 0.3320 0.4578 0.053 Uiso 1 1 calc R . .
H8B H -0.1036 0.3308 0.4740 0.053 Uiso 1 1 calc R . .
H8C H -0.0712 0.3930 0.5381 0.053 Uiso 1 1 calc R . .
C10 C 0.2126(5) 0.6381(5) 0.1113(5) 0.0298(12) Uani 1 1 d . . .
C11 C 0.2383(6) 0.5921(5) 0.0283(5) 0.0340(13) Uani 1 1 d . . .
C12 C 0.3559(7) 0.6006(6) -0.0528(5) 0.0432(16) Uani 1 1 d . . .
H12A H 0.3736 0.5690 -0.1088 0.052 Uiso 1 1 calc R . .
C13 C 0.4488(6) 0.6535(6) -0.0556(6) 0.0446(17) Uani 1 1 d . . .
C14 C 0.4206(6) 0.6990(6) 0.0274(6) 0.0442(16) Uani 1 1 d . . .
H14A H 0.4825 0.7359 0.0270 0.053 Uiso 1 1 calc R . .
C15 C 0.3046(6) 0.6920(5) 0.1107(6) 0.0372(14) Uani 1 1 d . . .
C16 C 0.1412(7) 0.5333(7) 0.0284(6) 0.0463(17) Uani 1 1 d . . .
H16A H 0.0646 0.5353 0.0913 0.070 Uiso 1 1 calc R . .
H16B H 0.1722 0.4527 0.0328 0.070 Uiso 1 1 calc R . .
H16C H 0.1235 0.5734 -0.0390 0.070 Uiso 1 1 calc R . .
C17 C 0.5758(7) 0.6597(8) -0.1446(7) 0.058(2) Uani 1 1 d . . .
H17A H 0.5776 0.6238 -0.1954 0.086 Uiso 1 1 calc R . .
H17B H 0.6393 0.6184 -0.1122 0.086 Uiso 1 1 calc R . .
H17C H 0.5933 0.7408 -0.1838 0.086 Uiso 1 1 calc R . .
C18 C 0.2787(7) 0.7392(7) 0.2003(7) 0.0509(18) Uani 1 1 d . . .
H18A H 0.3526 0.7734 0.1872 0.076 Uiso 1 1 calc R . .
H18B H 0.2585 0.6765 0.2704 0.076 Uiso 1 1 calc R . .
H18C H 0.2079 0.7986 0.2020 0.076 Uiso 1 1 calc R . .
C20 C -0.2480(5) 0.7484(5) 0.2834(5) 0.0295(12) Uani 1 1 d . . .
C21 C -0.2927(6) 0.7561(5) 0.2020(5) 0.0321(13) Uani 1 1 d . . .
C22 C -0.3951(6) 0.8343(6) 0.1905(6) 0.0379(14) Uani 1 1 d . . .
H22A H -0.4229 0.8427 0.1339 0.045 Uiso 1 1 calc R . .
C23 C -0.4580(6) 0.9006(5) 0.2590(6) 0.0385(15) Uani 1 1 d . . .
C24 C -0.4172(6) 0.8843(5) 0.3432(6) 0.0358(14) Uani 1 1 d . . .
H24A H -0.4628 0.9248 0.3939 0.043 Uiso 1 1 calc R . .
C25 C -0.3132(6) 0.8116(5) 0.3556(5) 0.0316(13) Uani 1 1 d . . .
C26 C -0.2362(7) 0.6773(6) 0.1341(6) 0.0401(15) Uani 1 1 d . . .
H26A H -0.2791 0.6951 0.0829 0.060 Uiso 1 1 calc R . .
H26B H -0.2453 0.5968 0.1818 0.060 Uiso 1 1 calc R . .
H26C H -0.1474 0.6886 0.0933 0.060 Uiso 1 1 calc R . .
C27 C -0.5655(7) 0.9881(7) 0.2422(7) 0.0505(18) Uani 1 1 d . . .
H27A H -0.5801 0.9878 0.1792 0.076 Uiso 1 1 calc R . .
H27B H -0.5456 1.0652 0.2289 0.076 Uiso 1 1 calc R . .
H27C H -0.6408 0.9682 0.3074 0.076 Uiso 1 1 calc R . .
C28 C -0.2686(6) 0.8041(6) 0.4438(6) 0.0393(15) Uani 1 1 d . . .
H28A H -0.3253 0.8541 0.4858 0.059 Uiso 1 1 calc R . .
H28B H -0.1843 0.8294 0.4103 0.059 Uiso 1 1 calc R . .
H28C H -0.2674 0.7240 0.4926 0.059 Uiso 1 1 calc R . .
C31 C 0.3702(6) 0.8215(6) -0.3174(6) 0.0394(15) Uani 1 1 d . . .
H31A H 0.3880 0.9016 -0.3388 0.059 Uiso 1 1 calc R . .
H31B H 0.4329 0.7849 -0.3696 0.059 Uiso 1 1 calc R . .
H31C H 0.3729 0.7787 -0.2443 0.059 Uiso 1 1 calc R . .
C32 C 0.1865(7) 0.6643(6) -0.2744(6) 0.0432(16) Uani 1 1 d . . .
H32A H 0.1042 0.6588 -0.2727 0.065 Uiso 1 1 calc R . .
H32B H 0.1910 0.6234 -0.2017 0.065 Uiso 1 1 calc R . .
H32C H 0.2512 0.6292 -0.3269 0.065 Uiso 1 1 calc R . .
C33 C 0.2221(7) 0.8906(6) -0.4617(5) 0.0423(16) Uani 1 1 d . . .
H33A H 0.2341 0.9727 -0.4852 0.064 Uiso 1 1 calc R . .
H33B H 0.1448 0.8833 -0.4679 0.064 Uiso 1 1 calc R . .
H33C H 0.2929 0.8527 -0.5080 0.064 Uiso 1 1 calc R . .
C41 C -0.0510(6) 1.0742(6) -0.3467(5) 0.0359(14) Uani 1 1 d . . .
H41A H -0.0250 1.1327 -0.3316 0.054 Uiso 1 1 calc R . .
H41B H -0.1357 1.0975 -0.3482 0.054 Uiso 1 1 calc R . .
H41C H 0.0065 1.0673 -0.4175 0.054 Uiso 1 1 calc R . .
C42 C -0.1003(7) 0.8249(7) -0.2723(7) 0.0493(18) Uani 1 1 d . . .
H42A H -0.0392 0.8156 -0.3413 0.074 Uiso 1 1 calc R . .
H42B H -0.1820 0.8531 -0.2796 0.074 Uiso 1 1 calc R . .
H42C H -0.1063 0.7502 -0.2140 0.074 Uiso 1 1 calc R . .
C43 C -0.1724(6) 0.9414(6) -0.1061(5) 0.0388(15) Uani 1 1 d . . .
H43A H -0.1520 0.9968 -0.0834 0.058 Uiso 1 1 calc R . .
H43B H -0.1768 0.8651 -0.0502 0.058 Uiso 1 1 calc R . .
H43C H -0.2532 0.9672 -0.1156 0.058 Uiso 1 1 calc R . .
C101 C 0.4900(10) 0.531(2) 0.385(2) 0.225(14) Uani 1 1 d . . .
H10A H 0.5592 0.5688 0.3190 0.270 Uiso 1 1 calc R . .
H10B H 0.5282 0.4746 0.4372 0.270 Uiso 1 1 calc R . .
Cl1 Cl 0.4277(5) 0.4596(4) 0.3506(4) 0.1426(17) Uani 1 1 d . . .
Cl2 Cl 0.4041(4) 0.6332(4) 0.4408(4) 0.1247(13) Uani 1 1 d . . .

loop_
_atom_site_aniso_label
_atom_site_aniso_U_11
_atom_site_aniso_U_22
_atom_site_aniso_U_33
_atom_site_aniso_U_23
_atom_site_aniso_U_13
_atom_site_aniso_U_12
Sn1 0.0293(2) 0.0272(2) 0.0272(2) -0.01055(17) -0.01384(17) 0.00313(16)
Si1 0.0334(9) 0.0282(8) 0.0293(8) -0.0132(7) -0.0139(7) 0.0054(6)
Si2 0.0305(8) 0.0295(8) 0.0312(9) -0.0106(7) -0.0158(7) 0.0027(6)
O1 0.034(2) 0.027(2) 0.028(2) -0.0081(17) -0.0141(18) 0.0020(16)
O2 0.040(2) 0.023(2) 0.037(2) -0.0106(17) -0.0224(19) 0.0062(17)
N1 0.032(3) 0.029(3) 0.027(2) -0.013(2) -0.016(2) 0.005(2)
C1 0.022(3) 0.027(3) 0.027(3) -0.009(2) -0.011(2) 0.003(2)
C2 0.030(3) 0.023(3) 0.028(3) -0.012(2) -0.013(2) 0.003(2)
C3 0.032(3) 0.026(3) 0.029(3) -0.012(2) -0.014(2) 0.001(2)
C4 0.035(3) 0.027(3) 0.029(3) -0.008(2) -0.013(3) -0.004(2)
C5 0.040(3) 0.025(3) 0.028(3) -0.010(2) -0.017(3) 0.001(2)
C6 0.037(3) 0.024(3) 0.034(3) -0.011(2) -0.018(3) 0.005(2)
C7 0.033(3) 0.025(3) 0.029(3) -0.011(2) -0.016(2) 0.004(2)
C8 0.045(4) 0.027(3) 0.031(3) -0.006(3) -0.016(3) -0.001(3)
C10 0.027(3) 0.025(3) 0.030(3) -0.003(2) -0.014(2) 0.008(2)
C11 0.035(3) 0.027(3) 0.035(3) -0.010(3) -0.014(3) 0.006(2)
C12 0.049(4) 0.038(4) 0.030(3) -0.011(3) -0.011(3) 0.012(3)
C13 0.033(3) 0.039(4) 0.039(4) 0.003(3) -0.012(3) 0.007(3)
C14 0.030(3) 0.041(4) 0.051(4) -0.005(3) -0.016(3) 0.002(3)
C15 0.034(3) 0.032(3) 0.044(4) -0.008(3) -0.020(3) 0.004(3)
C16 0.056(4) 0.048(4) 0.040(4) -0.026(3) -0.013(3) -0.002(3)
C17 0.037(4) 0.059(5) 0.050(5) -0.003(4) -0.011(3) 0.009(3)
C18 0.044(4) 0.061(5) 0.061(5) -0.027(4) -0.024(4) -0.004(3)
C20 0.027(3) 0.027(3) 0.034(3) -0.008(2) -0.012(2) -0.003(2)
C21 0.031(3) 0.030(3) 0.037(3) -0.010(3) -0.016(3) -0.001(2)
C22 0.036(3) 0.038(4) 0.045(4) -0.010(3) -0.024(3) -0.001(3)
C23 0.027(3) 0.028(3) 0.052(4) -0.006(3) -0.014(3) 0.001(2)
C24 0.029(3) 0.032(3) 0.044(4) -0.017(3) -0.008(3) 0.000(2)
C25 0.030(3) 0.029(3) 0.036(3) -0.009(3) -0.012(3) -0.004(2)
C26 0.048(4) 0.038(4) 0.048(4) -0.020(3) -0.027(3) 0.001(3)
C27 0.035(4) 0.050(4) 0.059(5) -0.014(4) -0.023(3) 0.013(3)
C28 0.038(3) 0.041(4) 0.043(4) -0.021(3) -0.014(3) 0.000(3)
C31 0.030(3) 0.039(4) 0.049(4) -0.024(3) -0.011(3) 0.007(3)
C32 0.055(4) 0.031(3) 0.051(4) -0.019(3) -0.024(3) 0.005(3)
C33 0.050(4) 0.044(4) 0.033(3) -0.018(3) -0.014(3) 0.004(3)
C41 0.036(3) 0.042(4) 0.030(3) -0.010(3) -0.019(3) 0.006(3)
C42 0.043(4) 0.051(4) 0.070(5) -0.031(4) -0.029(4) 0.004(3)
C43 0.029(3) 0.046(4) 0.036(3) -0.010(3) -0.013(3) 0.003(3)
C101 0.022(5) 0.23(2) 0.43(4) -0.23(3) 0.021(11) 0.003(8)
Cl1 0.144(4) 0.113(3) 0.130(3) -0.050(3) -0.014(3) 0.012(3)
Cl2 0.136(3) 0.114(3) 0.124(3) -0.056(2) -0.019(2) -0.033(2)

loop_
_atom_type_symbol
_atom_type_description
_atom_type_scat_dispersion_real
_atom_type_scat_dispersion_imag
_atom_type_scat_source
C C 0.0033 0.0016 'International Tables Vol C Tables 4.2.6.8 and 6.1.1.4'
H H 0.0000 0.0000 'International Tables Vol C Tables 4.2.6.8 and 6.1.1.4'
Cl Cl 0.1484 0.1585 'International Tables Vol C Tables 4.2.6.8 and 6.1.1.4'
N N 0.0061 0.0033 'International Tables Vol C Tables 4.2.6.8 and 6.1.1.4'
O O 0.0106 0.0060 'International Tables Vol C Tables 4.2.6.8 and 6.1.1.4'
Si Si 0.0817 0.0704 'International Tables Vol C Tables 4.2.6.8 and 6.1.1.4'
Sn Sn -0.6537 1.4246 'International Tables Vol C Tables 4.2.6.8 and 6.1.1.4'

loop_
_geom_angle_atom_site_label_1
_geom_angle_atom_site_label_2
_geom_angle_atom_site_label_3
_geom_angle
_geom_angle_site_symmetry_1
_geom_angle_site_symmetry_3
_geom_angle_publ_flag
N1 Sn1 O2 89.53(17) . . ?
N1 Sn1 O1 91.53(17) . . ?
O2 Sn1 O1 98.15(15) . . ?
N1 Si1 C31 110.9(3) . . ?
N1 Si1 C33 112.6(3) . . ?
C31 Si1 C33 105.7(3) . . ?
N1 Si1 C32 113.0(3) . . ?
C31 Si1 C32 106.2(3) . . ?
C33 Si1 C32 108.0(3) . . ?
N1 Si2 C41 110.4(3) . . ?
N1 Si2 C43 113.0(3) . . ?
C41 Si2 C43 109.2(3) . . ?
N1 Si2 C42 111.9(3) . . ?
C41 Si2 C42 107.0(3) . . ?
C43 Si2 C42 105.0(4) . . ?
C1 O1 Sn1 128.6(4) . . ?
C1 O2 Sn1 135.8(4) 2_575 . ?
Si1 N1 Si2 120.3(3) . . ?
Si1 N1 Sn1 116.1(3) . . ?
Si2 N1 Sn1 123.3(3) . . ?
O1 C1 O2 125.4(5) . 2_575 ?
O1 C1 C2 118.5(5) . . ?
O2 C1 C2 116.1(5) 2_575 . ?
C7 C2 C3 120.2(5) . . ?
C7 C2 C1 120.1(5) . . ?
C3 C2 C1 119.7(5) . . ?
C4 C3 C2 119.5(5) . . ?
C4 C3 C20 120.1(5) . . ?
C2 C3 C20 120.3(5) . . ?
C5 C4 C3 121.7(6) . . ?
C6 C5 C4 117.8(5) . . ?
C6 C5 C8 121.3(5) . . ?
C4 C5 C8 120.9(6) . . ?
C5 C6 C7 122.4(5) . . ?
C2 C7 C6 118.3(5) . . ?
C2 C7 C10 123.8(5) . . ?
C6 C7 C10 117.8(5) . . ?
C11 C10 C15 120.0(6) . . ?
C11 C10 C7 118.5(5) . . ?
C15 C10 C7 121.4(6) . . ?
C12 C11 C10 118.5(6) . . ?
C12 C11 C16 120.8(6) . . ?
C10 C11 C16 120.6(6) . . ?
C11 C12 C13 122.8(7) . . ?
C12 C13 C14 117.5(6) . . ?
C12 C13 C17 121.1(7) . . ?
C14 C13 C17 121.4(7) . . ?
C15 C14 C13 121.9(7) . . ?
C14 C15 C10 119.3(6) . . ?
C14 C15 C18 120.4(6) . . ?
C10 C15 C18 120.3(6) . . ?
C25 C20 C21 119.8(5) . . ?
C25 C20 C3 122.2(5) . . ?
C21 C20 C3 118.0(5) . . ?
C22 C21 C20 118.4(6) . . ?
C22 C21 C26 120.3(6) . . ?
C20 C21 C26 121.1(5) . . ?
C23 C22 C21 122.2(6) . . ?
C22 C23 C24 117.7(6) . . ?
C22 C23 C27 121.2(7) . . ?
C24 C23 C27 121.1(6) . . ?
C25 C24 C23 122.5(6) . . ?
C24 C25 C20 119.1(6) . . ?
C24 C25 C28 119.9(6) . . ?
C20 C25 C28 121.0(5) . . ?
Cl1 C101 Cl2 120.5(9) . . ?

loop_
_geom_bond_atom_site_label_1
_geom_bond_atom_site_label_2
_geom_bond_distance
_geom_bond_site_symmetry_2
_geom_bond_publ_flag
Sn1 N1 2.093(5) . ?
Sn1 O2 2.208(4) . ?
Sn1 O1 2.240(4) . ?
Si1 N1 1.729(5) . ?
Si1 C31 1.871(7) . ?
Si1 C33 1.872(7) . ?
Si1 C32 1.875(7) . ?
Si2 N1 1.737(5) . ?
Si2 C41 1.862(6) . ?
Si2 C43 1.867(7) . ?
Si2 C42 1.887(7) . ?
O1 C1 1.257(7) . ?
O2 C1 1.259(7) 2_575 ?
C1 O2 1.259(7) 2_575 ?
C1 C2 1.520(8) . ?
C2 C7 1.401(8) . ?
C2 C3 1.404(8) . ?
C3 C4 1.394(8) . ?
C3 C20 1.493(8) . ?
C4 C5 1.394(8) . ?
C5 C6 1.390(9) . ?
C5 C8 1.506(8) . ?
C6 C7 1.406(8) . ?
C7 C10 1.497(8) . ?
C10 C11 1.401(9) . ?
C10 C15 1.404(9) . ?
C11 C12 1.388(10) . ?
C11 C16 1.501(10) . ?
C12 C13 1.389(11) . ?
C13 C14 1.391(11) . ?
C13 C17 1.507(10) . ?
C14 C15 1.388(10) . ?
C15 C18 1.498(10) . ?
C20 C25 1.401(9) . ?
C20 C21 1.422(9) . ?
C21 C22 1.392(9) . ?
C21 C26 1.500(9) . ?
C22 C23 1.390(10) . ?
C23 C24 1.394(10) . ?
C23 C27 1.508(9) . ?
C24 C25 1.380(9) . ?
C25 C28 1.513(9) . ?
C101 Cl1 1.591(19) . ?
C101 Cl2 1.676(15) . ?
